data_7207317
loop_
_publ_author_name
'Yang, Peng'
'He, Xiang'
'Li, Ming-Xing'
'Ye, Qiong'
'Ge, Jia-Zhen'
'Wang, Zhao-Xi'
'Zhu, Shou-Rong'
'Shao, Min'
'Cai, Hong-Ling'

_publ_section_title
;
 The first homochiral coordination polymer with temperature-independent
 piezoelectric and dielectric properties
;
_journal_issue 6
_journal_name_full 'Journal of Materials Chemistry'
_journal_page_first 2398
_journal_paper_doi 10.1039/c2jm14961c
_journal_volume 22
_journal_year 2012
_chemical_absolute_configuration unk
_chemical_formula_sum 'C44 H52 Mn2 N8 O12'
_chemical_formula_weight 994.82
_chemical_name_systematic
;
?
;
_space_group_IT_number 5
_symmetry_cell_setting monoclinic
_symmetry_space_group_name_Hall 'C 2y'
_symmetry_space_group_name_H-M 'C 1 2 1'
_atom_sites_solution_hydrogens geom
_atom_sites_solution_primary direct
_atom_sites_solution_secondary difmap
_audit_creation_method SHELXL-97
_cell_angle_alpha 90.00
_cell_angle_beta 119.155(2)
_cell_angle_gamma 90.00
_cell_formula_units_Z 2
_cell_length_a 21.756(4)
_cell_length_b 11.090(2)
_cell_length_c 11.085(2)
_cell_measurement_reflns_used 3708
_cell_measurement_temperature 296(2)
_cell_measurement_theta_max 27.30
_cell_measurement_theta_min 2.60
_cell_volume 2335.7(7)
_computing_cell_refinement 'Bruker SAINT'
_computing_data_collection 'Bruker APEX2'
_computing_data_reduction 'Bruker SAINT'
_computing_molecular_graphics 'Bruker SHELXTL'
_computing_publication_material 'Bruker SHELXTL'
_computing_structure_refinement 'SHELXL-97 (Sheldrick, 2008)'
_computing_structure_solution 'SHELXS-97 (Sheldrick, 2008)'
_diffrn_ambient_temperature 296(2)
_diffrn_measured_fraction_theta_full 0.999
_diffrn_measured_fraction_theta_max 0.999
_diffrn_measurement_device_type 'Bruker APEX-II CCD'
_diffrn_measurement_method '\f and \w scans'
_diffrn_radiation_monochromator graphite
_diffrn_radiation_source 'fine-focus sealed tube'
_diffrn_radiation_type MoK\a
_diffrn_radiation_wavelength 0.71073
_diffrn_reflns_av_R_equivalents 0.0184
_diffrn_reflns_av_sigmaI/netI 0.0392
_diffrn_reflns_limit_h_max 25
_diffrn_reflns_limit_h_min -23
_diffrn_reflns_limit_k_max 9
_diffrn_reflns_limit_k_min -13
_diffrn_reflns_limit_l_max 13
_diffrn_reflns_limit_l_min -11
_diffrn_reflns_number 6076
_diffrn_reflns_theta_full 25.04
_diffrn_reflns_theta_max 25.04
_diffrn_reflns_theta_min 2.10
_exptl_absorpt_coefficient_mu 0.610
_exptl_absorpt_correction_T_max 0.8624
_exptl_absorpt_correction_T_min 0.8381
_exptl_absorpt_correction_type multi-scan
_exptl_absorpt_process_details sadabs
_exptl_crystal_colour yellow
_exptl_crystal_density_diffrn 1.414
_exptl_crystal_density_method 'not measured'
_exptl_crystal_F_000 1036
_exptl_crystal_size_max 0.30
_exptl_crystal_size_mid 0.30
_exptl_crystal_size_min 0.25
_refine_diff_density_max 0.310
_refine_diff_density_min -0.235
_refine_diff_density_rms 0.032
_refine_ls_abs_structure_details 'Flack H D (1983), Acta Cryst. A39, 876-881'
_refine_ls_abs_structure_Flack 0.016(13)
_refine_ls_extinction_method none
_refine_ls_goodness_of_fit_ref 1.045
_refine_ls_hydrogen_treatment constr
_refine_ls_matrix_type full
_refine_ls_number_parameters 304
_refine_ls_number_reflns 3666
_refine_ls_number_restraints 1
_refine_ls_restrained_S_all 1.045
_refine_ls_R_factor_all 0.0264
_refine_ls_R_factor_gt 0.0246
_refine_ls_shift/su_max 0.001
_refine_ls_shift/su_mean 0.000
_refine_ls_structure_factor_coef Fsqd
_refine_ls_weighting_details 'calc w=1/[\s^2^(Fo^2^)+(0.0276P)^2^+0.2027P] where P=(Fo^2^+2Fc^2^)/3'
_refine_ls_weighting_scheme calc
_refine_ls_wR_factor_gt 0.0621
_refine_ls_wR_factor_ref 0.0632
_reflns_number_gt 3480
_reflns_number_total 3666
_reflns_threshold_expression >2sigma(I)
_cod_data_source_file c2jm14961c.txt
_cod_data_source_block 100917a_0m
_cod_depositor_comments
;
The following automatic conversions were performed:

'_symmetry_cell_setting' value 'Monoclinic' changed to 'monoclinic'
according to /home/saulius/struct/CIF-dictionaries/cif_core.dic
dictionary named 'cif_core.dic' version 2.4.1 from 2010-06-29.

Automatic conversion script
Id: cif_fix_values 1715 2011-07-08 13:25:40Z adriana 
;
_cod_original_cell_volume 2335.7(8)
_cod_original_sg_symbol_H-M C2
_cod_database_code 7207317

loop_
_symmetry_equiv_pos_as_xyz
'x, y, z'
'-x, y, -z'
'x+1/2, y+1/2, z'
'-x+1/2, y+1/2, -z'

loop_
_atom_site_label
_atom_site_type_symbol
_atom_site_fract_x
_atom_site_fract_y
_atom_site_fract_z
_atom_site_U_iso_or_equiv
_atom_site_adp_type
_atom_site_occupancy
_atom_site_symmetry_multiplicity
_atom_site_calc_flag
_atom_site_refinement_flags
Mn1 Mn 1.0000 0.75381(4) 1.0000 0.03326(12) Uani 1 2 d S
Mn2 Mn 0.5000 0.76950(4) 0.5000 0.03263(12) Uani 1 2 d S
C1 C 0.87863(12) 0.5822(2) 0.9464(3) 0.0412(5) Uani 1 1 d .
C2 C 0.81137(10) 0.52110(18) 0.8400(2) 0.0358(5) Uani 1 1 d .
H2 H 0.8198 0.4888 0.7670 0.043 Uiso 1 1 calc R
C3 C 0.74787(10) 0.61178(19) 0.7712(2) 0.0345(5) Uani 1 1 d .
C4 C 0.68385(11) 0.52519(19) 0.7264(2) 0.0367(5) Uani 1 1 d .
C5 C 0.70957(12) 0.4409(2) 0.8518(3) 0.0493(6) Uani 1 1 d .
H5A H 0.7049 0.4793 0.9256 0.059 Uiso 1 1 calc R
H5B H 0.6828 0.3664 0.8266 0.059 Uiso 1 1 calc R
C6 C 0.78651(12) 0.4167(2) 0.8965(3) 0.0484(6) Uani 1 1 d .
H6A H 0.7915 0.3405 0.8593 0.058 Uiso 1 1 calc R
H6B H 0.8141 0.4136 0.9965 0.058 Uiso 1 1 calc R
C7 C 0.74720(13) 0.6811(3) 0.6515(3) 0.0598(7) Uani 1 1 d .
H7A H 0.7050 0.7285 0.6061 0.090 Uiso 1 1 calc R
H7B H 0.7486 0.6252 0.5869 0.090 Uiso 1 1 calc R
H7C H 0.7875 0.7332 0.6863 0.090 Uiso 1 1 calc R
C8 C 0.75063(13) 0.7047(2) 0.8753(3) 0.0563(7) Uani 1 1 d .
H8A H 0.7913 0.7551 0.9039 0.084 Uiso 1 1 calc R
H8B H 0.7534 0.6640 0.9542 0.084 Uiso 1 1 calc R
H8C H 0.7089 0.7535 0.8332 0.084 Uiso 1 1 calc R
C9 C 0.67015(15) 0.4494(3) 0.6002(3) 0.0646(8) Uani 1 1 d .
H9A H 0.6331 0.3927 0.5808 0.097 Uiso 1 1 calc R
H9B H 0.7122 0.4066 0.6189 0.097 Uiso 1 1 calc R
H9C H 0.6565 0.5013 0.5219 0.097 Uiso 1 1 calc R
C10 C 0.61700(11) 0.5944(2) 0.6955(3) 0.0427(5) Uani 1 1 d .
C11 C 0.97711(12) 0.8985(2) 0.7418(2) 0.0451(6) Uani 1 1 d .
H11 H 0.9813 0.9235 0.6661 0.054 Uiso 1 1 calc R
C12 C 0.93661(11) 0.9696(2) 0.7898(2) 0.0413(5) Uani 1 1 d .
C13 C 0.91221(13) 1.0836(2) 0.7365(3) 0.0529(6) Uani 1 1 d .
H13 H 0.9198 1.1152 0.6672 0.063 Uiso 1 1 calc R
C14 C 0.87645(15) 1.1489(2) 0.7884(3) 0.0640(7) Uani 1 1 d .
H14 H 0.8602 1.2261 0.7555 0.077 Uiso 1 1 calc R
C15 C 0.86500(14) 1.0991(2) 0.8892(3) 0.0567(7) Uani 1 1 d .
H15 H 0.8400 1.1410 0.9240 0.068 Uiso 1 1 calc R
C16 C 0.89130(12) 0.9863(2) 0.9371(3) 0.0463(6) Uani 1 1 d .
H16 H 0.8842 0.9534 1.0065 0.056 Uiso 1 1 calc R
C17 C 0.53457(12) 0.9169(2) 0.3010(2) 0.0453(5) Uani 1 1 d .
H17 H 0.5316 0.9472 0.2201 0.054 Uiso 1 1 calc R
C18 C 0.57938(12) 0.97436(19) 0.4334(2) 0.0406(5) Uani 1 1 d .
C19 C 0.62145(14) 1.0706(2) 0.4426(3) 0.0566(7) Uani 1 1 d .
H19 H 0.6207 1.1015 0.3639 0.068 Uiso 1 1 calc R
C20 C 0.66457(16) 1.1203(2) 0.5703(3) 0.0675(8) Uani 1 1 d .
H20 H 0.6942 1.1841 0.5794 0.081 Uiso 1 1 calc R
C21 C 0.66334(15) 1.0746(3) 0.6835(3) 0.0649(8) Uani 1 1 d .
H21 H 0.6917 1.1077 0.7705 0.078 Uiso 1 1 calc R
C22 C 0.61963(13) 0.9792(2) 0.6670(3) 0.0478(6) Uani 1 1 d .
H22 H 0.6185 0.9493 0.7443 0.057 Uiso 1 1 calc R
N1 N 1.00637(10) 0.80245(17) 0.8053(2) 0.0416(5) Uani 1 1 d .
N2 N 0.92679(10) 0.92080(18) 0.8895(2) 0.0390(4) Uani 1 1 d .
N3 N 0.49953(10) 0.82408(18) 0.29850(19) 0.0408(4) Uani 1 1 d .
N4 N 0.57865(10) 0.92737(17) 0.5445(2) 0.0391(4) Uani 1 1 d .
O1 O 0.91448(9) 0.63643(16) 0.9018(2) 0.0487(4) Uani 1 1 d .
O2 O 0.89408(9) 0.57805(18) 1.07055(18) 0.0617(5) Uani 1 1 d .
O3 O 0.58541(9) 0.64896(17) 0.58100(19) 0.0498(4) Uani 1 1 d .
O4 O 0.59781(10) 0.59461(19) 0.7842(2) 0.0705(6) Uani 1 1 d .
O5 O 1.04354(10) 0.74321(19) 0.75277(18) 0.0625(5) Uani 1 1 d .
H5 H 1.0623 0.6832 0.7996 0.094 Uiso 1 1 calc R
O6 O 0.45787(9) 0.77871(19) 0.16869(16) 0.0596(5) Uani 1 1 d .
H6 H 0.4379 0.7178 0.1737 0.089 Uiso 1 1 calc R

loop_
_atom_site_aniso_label
_atom_site_aniso_U_11
_atom_site_aniso_U_22
_atom_site_aniso_U_33
_atom_site_aniso_U_23
_atom_site_aniso_U_13
_atom_site_aniso_U_12
Mn1 0.0276(2) 0.0424(3) 0.0327(2) 0.000 0.01701(18) 0.000
Mn2 0.0263(2) 0.0382(3) 0.0316(2) 0.000 0.01269(17) 0.000
C1 0.0307(11) 0.0393(12) 0.0485(15) 0.0099(10) 0.0153(11) 0.0066(10)
C2 0.0306(11) 0.0347(11) 0.0410(13) 0.0037(9) 0.0167(10) 0.0031(9)
C3 0.0293(11) 0.0337(11) 0.0408(12) 0.0030(9) 0.0172(10) 0.0006(8)
C4 0.0311(11) 0.0341(11) 0.0428(13) 0.0008(9) 0.0162(10) 0.0002(9)
C5 0.0388(12) 0.0430(13) 0.0658(16) 0.0180(11) 0.0252(12) 0.0024(10)
C6 0.0388(13) 0.0398(12) 0.0615(15) 0.0118(11) 0.0203(12) 0.0021(10)
C7 0.0456(15) 0.0678(18) 0.0699(19) 0.0341(15) 0.0313(14) 0.0119(13)
C8 0.0431(14) 0.0471(14) 0.0683(18) -0.0148(13) 0.0189(13) 0.0026(11)
C9 0.0553(17) 0.0548(16) 0.0604(18) -0.0213(14) 0.0100(14) 0.0044(13)
C10 0.0293(12) 0.0389(12) 0.0544(15) 0.0075(11) 0.0160(12) -0.0004(9)
C11 0.0435(13) 0.0600(15) 0.0343(13) 0.0064(11) 0.0210(11) -0.0004(11)
C12 0.0371(12) 0.0501(14) 0.0342(12) 0.0019(10) 0.0154(10) -0.0027(10)
C13 0.0597(16) 0.0514(14) 0.0465(14) 0.0081(11) 0.0251(13) -0.0003(12)
C14 0.079(2) 0.0449(14) 0.0653(19) 0.0082(13) 0.0331(16) 0.0143(14)
C15 0.0596(17) 0.0547(16) 0.0551(16) -0.0003(13) 0.0275(14) 0.0160(13)
C16 0.0424(14) 0.0574(15) 0.0404(13) 0.0038(11) 0.0211(11) 0.0065(11)
C17 0.0469(14) 0.0528(14) 0.0417(13) 0.0034(11) 0.0259(11) -0.0016(11)
C18 0.0420(12) 0.0375(12) 0.0486(14) 0.0034(10) 0.0270(11) 0.0013(9)
C19 0.0644(16) 0.0451(14) 0.0751(19) 0.0009(13) 0.0455(16) -0.0078(12)
C20 0.075(2) 0.0515(16) 0.089(2) -0.0204(16) 0.0509(19) -0.0293(15)
C21 0.0612(18) 0.0644(17) 0.073(2) -0.0306(15) 0.0362(16) -0.0252(14)
C22 0.0475(14) 0.0542(14) 0.0442(14) -0.0098(11) 0.0243(12) -0.0076(11)
N1 0.0365(10) 0.0552(13) 0.0372(10) -0.0045(9) 0.0211(9) 0.0011(8)
N2 0.0354(10) 0.0471(11) 0.0357(11) 0.0031(9) 0.0182(9) 0.0037(8)
N3 0.0355(10) 0.0492(11) 0.0359(11) -0.0027(8) 0.0160(9) 0.0007(8)
N4 0.0362(10) 0.0412(11) 0.0401(11) -0.0018(9) 0.0187(9) -0.0035(8)
O1 0.0341(9) 0.0581(11) 0.0548(11) -0.0013(9) 0.0224(8) -0.0088(8)
O2 0.0596(11) 0.0723(12) 0.0397(10) 0.0042(9) 0.0137(9) -0.0167(10)
O3 0.0330(9) 0.0554(11) 0.0528(11) 0.0083(9) 0.0144(8) 0.0098(8)
O4 0.0634(12) 0.0850(14) 0.0888(15) 0.0389(12) 0.0570(12) 0.0316(11)
O5 0.0656(11) 0.0842(14) 0.0540(11) 0.0045(10) 0.0418(10) 0.0219(11)
O6 0.0583(10) 0.0767(13) 0.0358(8) -0.0129(9) 0.0168(8) -0.0151(10)

loop_
_atom_type_symbol
_atom_type_description
_atom_type_scat_dispersion_real
_atom_type_scat_dispersion_imag
_atom_type_scat_source
C C 0.0033 0.0016 'International Tables Vol C Tables 4.2.6.8 and 6.1.1.4'
H H 0.0000 0.0000 'International Tables Vol C Tables 4.2.6.8 and 6.1.1.4'
N N 0.0061 0.0033 'International Tables Vol C Tables 4.2.6.8 and 6.1.1.4'
O O 0.0106 0.0060 'International Tables Vol C Tables 4.2.6.8 and 6.1.1.4'
Mn Mn 0.3368 0.7283 'International Tables Vol C Tables 4.2.6.8 and 6.1.1.4'

loop_
_geom_angle_atom_site_label_1
_geom_angle_atom_site_label_2
_geom_angle_atom_site_label_3
_geom_angle
_geom_angle_site_symmetry_1
_geom_angle_site_symmetry_3
O1 Mn1 O1 102.95(10) 2_757 .
O1 Mn1 N1 95.93(7) 2_757 2_757
O1 Mn1 N1 100.94(7) . 2_757
O1 Mn1 N1 100.94(7) 2_757 .
O1 Mn1 N1 95.93(7) . .
N1 Mn1 N1 152.79(10) 2_757 .
O1 Mn1 N2 90.81(7) 2_757 2_757
O1 Mn1 N2 164.55(7) . 2_757
N1 Mn1 N2 70.24(7) 2_757 2_757
N1 Mn1 N2 88.21(7) . 2_757
O1 Mn1 N2 164.55(7) 2_757 .
O1 Mn1 N2 90.81(7) . .
N1 Mn1 N2 88.21(7) 2_757 .
N1 Mn1 N2 70.24(7) . .
N2 Mn1 N2 76.56(10) 2_757 .
O3 Mn2 O3 101.04(10) . 2_656
O3 Mn2 N3 99.62(7) . 2_656
O3 Mn2 N3 99.57(7) 2_656 2_656
O3 Mn2 N3 99.57(7) . .
O3 Mn2 N3 99.62(7) 2_656 .
N3 Mn2 N3 149.61(10) 2_656 .
O3 Mn2 N4 88.98(7) . .
O3 Mn2 N4 167.06(7) 2_656 .
N3 Mn2 N4 86.65(7) 2_656 .
N3 Mn2 N4 70.36(7) . .
O3 Mn2 N4 167.06(7) . 2_656
O3 Mn2 N4 88.98(7) 2_656 2_656
N3 Mn2 N4 70.37(7) 2_656 2_656
N3 Mn2 N4 86.65(6) . 2_656
N4 Mn2 N4 82.40(10) . 2_656
O2 C1 O1 124.3(2) . .
O2 C1 C2 118.6(2) . .
O1 C1 C2 117.0(2) . .
C1 C2 C6 114.65(19) . .
C1 C2 C3 112.15(17) . .
C6 C2 C3 106.21(16) . .
C1 C2 H2 107.9 . .
C6 C2 H2 107.9 . .
C3 C2 H2 107.9 . .
C8 C3 C7 107.3(2) . .
C8 C3 C4 110.87(17) . .
C7 C3 C4 113.83(19) . .
C8 C3 C2 111.30(18) . .
C7 C3 C2 112.18(17) . .
C4 C3 C2 101.40(16) . .
C10 C4 C9 109.29(19) . .
C10 C4 C5 113.29(18) . .
C9 C4 C5 108.4(2) . .
C10 C4 C3 111.52(17) . .
C9 C4 C3 112.02(19) . .
C5 C4 C3 102.19(17) . .
C6 C5 C4 105.06(18) . .
C6 C5 H5A 110.7 . .
C4 C5 H5A 110.7 . .
C6 C5 H5B 110.7 . .
C4 C5 H5B 110.7 . .
H5A C5 H5B 108.8 . .
C5 C6 C2 106.56(18) . .
C5 C6 H6A 110.4 . .
C2 C6 H6A 110.4 . .
C5 C6 H6B 110.4 . .
C2 C6 H6B 110.4 . .
H6A C6 H6B 108.6 . .
C3 C7 H7A 109.5 . .
C3 C7 H7B 109.5 . .
H7A C7 H7B 109.5 . .
C3 C7 H7C 109.5 . .
H7A C7 H7C 109.5 . .
H7B C7 H7C 109.5 . .
C3 C8 H8A 109.5 . .
C3 C8 H8B 109.5 . .
H8A C8 H8B 109.5 . .
C3 C8 H8C 109.5 . .
H8A C8 H8C 109.5 . .
H8B C8 H8C 109.5 . .
C4 C9 H9A 109.5 . .
C4 C9 H9B 109.5 . .
H9A C9 H9B 109.5 . .
C4 C9 H9C 109.5 . .
H9A C9 H9C 109.5 . .
H9B C9 H9C 109.5 . .
O4 C10 O3 124.4(2) . .
O4 C10 C4 118.3(2) . .
O3 C10 C4 117.2(2) . .
N1 C11 C12 118.8(2) . .
N1 C11 H11 120.6 . .
C12 C11 H11 120.6 . .
N2 C12 C13 122.6(2) . .
N2 C12 C11 116.7(2) . .
C13 C12 C11 120.7(2) . .
C14 C13 C12 118.6(2) . .
C14 C13 H13 120.7 . .
C12 C13 H13 120.7 . .
C15 C14 C13 119.4(2) . .
C15 C14 H14 120.3 . .
C13 C14 H14 120.3 . .
C16 C15 C14 118.4(2) . .
C16 C15 H15 120.8 . .
C14 C15 H15 120.8 . .
N2 C16 C15 123.6(2) . .
N2 C16 H16 118.2 . .
C15 C16 H16 118.2 . .
N3 C17 C18 118.4(2) . .
N3 C17 H17 120.8 . .
C18 C17 H17 120.8 . .
N4 C18 C19 122.5(2) . .
N4 C18 C17 116.94(19) . .
C19 C18 C17 120.6(2) . .
C20 C19 C18 118.8(3) . .
C20 C19 H19 120.6 . .
C18 C19 H19 120.6 . .
C21 C20 C19 119.2(2) . .
C21 C20 H20 120.4 . .
C19 C20 H20 120.4 . .
C20 C21 C22 119.1(3) . .
C20 C21 H21 120.5 . .
C22 C21 H21 120.5 . .
N4 C22 C21 122.8(2) . .
N4 C22 H22 118.6 . .
C21 C22 H22 118.6 . .
C11 N1 O5 114.07(19) . .
C11 N1 Mn1 118.50(15) . .
O5 N1 Mn1 127.24(15) . .
C12 N2 C16 117.4(2) . .
C12 N2 Mn1 114.02(14) . .
C16 N2 Mn1 126.41(16) . .
C17 N3 O6 113.75(19) . .
C17 N3 Mn2 118.07(15) . .
O6 N3 Mn2 127.51(14) . .
C22 N4 C18 117.7(2) . .
C22 N4 Mn2 126.55(16) . .
C18 N4 Mn2 115.68(15) . .
C1 O1 Mn1 131.05(18) . .
C10 O3 Mn2 131.92(16) . .
N1 O5 H5 109.5 . .
N3 O6 H6 109.5 . .

loop_
_geom_bond_atom_site_label_1
_geom_bond_atom_site_label_2
_geom_bond_distance
_geom_bond_site_symmetry_2
Mn1 O1 2.0900(17) 2_757
Mn1 O1 2.0900(17) .
Mn1 N1 2.2929(19) 2_757
Mn1 N1 2.2929(19) .
Mn1 N2 2.359(2) 2_757
Mn1 N2 2.359(2) .
Mn2 O3 2.1025(16) .
Mn2 O3 2.1025(16) 2_656
Mn2 N3 2.3093(19) 2_656
Mn2 N3 2.3094(19) .
Mn2 N4 2.327(2) .
Mn2 N4 2.3269(19) 2_656
C1 O2 1.248(3) .
C1 O1 1.261(3) .
C1 C2 1.520(3) .
C2 C6 1.535(3) .
C2 C3 1.573(3) .
C2 H2 0.9800 .
C3 C8 1.526(3) .
C3 C7 1.527(3) .
C3 C4 1.560(3) .
C4 C10 1.528(3) .
C4 C9 1.531(3) .
C4 C5 1.537(3) .
C5 C6 1.520(3) .
C5 H5A 0.9700 .
C5 H5B 0.9700 .
C6 H6A 0.9700 .
C6 H6B 0.9700 .
C7 H7A 0.9600 .
C7 H7B 0.9600 .
C7 H7C 0.9600 .
C8 H8A 0.9600 .
C8 H8B 0.9600 .
C8 H8C 0.9600 .
C9 H9A 0.9600 .
C9 H9B 0.9600 .
C9 H9C 0.9600 .
C10 O4 1.241(3) .
C10 O3 1.265(3) .
C11 N1 1.265(3) .
C11 C12 1.462(3) .
C11 H11 0.9300 .
C12 N2 1.338(3) .
C12 C13 1.387(3) .
C13 C14 1.377(4) .
C13 H13 0.9300 .
C14 C15 1.373(4) .
C14 H14 0.9300 .
C15 C16 1.371(3) .
C15 H15 0.9300 .
C16 N2 1.342(3) .
C16 H16 0.9300 .
C17 N3 1.273(3) .
C17 C18 1.455(3) .
C17 H17 0.9300 .
C18 N4 1.344(3) .
C18 C19 1.377(3) .
C19 C20 1.375(4) .
C19 H19 0.9300 .
C20 C21 1.366(4) .
C20 H20 0.9300 .
C21 C22 1.375(4) .
C21 H21 0.9300 .
C22 N4 1.338(3) .
C22 H22 0.9300 .
N1 O5 1.373(2) .
N3 O6 1.369(2) .
O5 H5 0.8200 .
O6 H6 0.8200 .

loop_
_geom_hbond_atom_site_label_D
_geom_hbond_atom_site_label_H
_geom_hbond_atom_site_label_A
_geom_hbond_distance_DH
_geom_hbond_distance_HA
_geom_hbond_distance_DA
_geom_hbond_angle_DHA
_geom_hbond_site_symmetry_A
O6 H6 O4 0.82 1.74 2.554(3) 169.7 2_656
O5 H5 O2 0.82 1.73 2.538(3) 167.1 2_757
